data_1530199
loop_
_publ_author_name
'Kovba, L.M.'

_publ_section_title
;
 The crystal structure of potassium and sodium monouranates
;
_journal_name_full Radiokhimiya
_journal_page_first 309
_journal_page_last 311
_journal_volume 13
_journal_year 1971
_chemical_formula_sum 'K2 O4 U'
_chemical_name_systematic 'K2 U O4'
_space_group_IT_number 139
_symmetry_space_group_name_Hall '-I 4 2'
_symmetry_space_group_name_H-M 'I 4/m m m'
_cell_angle_alpha 90
_cell_angle_beta 90
_cell_angle_gamma 90
_cell_formula_units_Z 2
_cell_length_a 4.335
_cell_length_b 4.335
_cell_length_c 13.13
_cell_volume 246.742
_citation_journal_id_ASTM RADKAU
_cod_data_source_file Kovba_RADKAU_1971_938.cif
_cod_data_source_block K2O4U1
_cod_original_cell_volume 246.7419
_cod_original_formula_sum 'K2 O4 U1'
_cod_database_code 1530199

loop_
_symmetry_equiv_pos_as_xyz
x,y,z
-y,x,z
-x,-y,z
y,-x,z
x,-y,-z
y,x,-z
-x,y,-z
-y,-x,-z
-x,-y,-z
y,-x,-z
x,y,-z
-y,x,-z
-x,y,z
-y,-x,z
x,-y,z
y,x,z
x+1/2,y+1/2,z+1/2
-y+1/2,x+1/2,z+1/2
-x+1/2,-y+1/2,z+1/2
y+1/2,-x+1/2,z+1/2
x+1/2,-y+1/2,-z+1/2
y+1/2,x+1/2,-z+1/2
-x+1/2,y+1/2,-z+1/2
-y+1/2,-x+1/2,-z+1/2
-x+1/2,-y+1/2,-z+1/2
y+1/2,-x+1/2,-z+1/2
x+1/2,y+1/2,-z+1/2
-y+1/2,x+1/2,-z+1/2
-x+1/2,y+1/2,z+1/2
-y+1/2,-x+1/2,z+1/2
x+1/2,-y+1/2,z+1/2
y+1/2,x+1/2,z+1/2

loop_
_atom_site_label
_atom_site_type_symbol
_atom_site_fract_x
_atom_site_fract_y
_atom_site_fract_z
_atom_site_occupancy
_atom_site_U_iso_or_equiv
O2 O-2 0 0 0.151 1 0.0
O1 O-2 0 0.5 0 1 0.0
K1 K+1 0 0 0.352 1 0.0
U1 U+6 0 0 0 1 0.0
